data_4029745
loop_
_publ_author_name
'Berkil Akar, Kiymet'
'Cakmak, Osman'
'B\"uy\"ukg\"ung\"or, Orhan'
'Sahin, Ertan'

_publ_section_title
;
 Functionalization of anthracene: A selective route to brominated
 1,4-anthraquinones.
;
_journal_name_full 'Beilstein journal of organic chemistry'
_journal_page_first 1036
_journal_page_last 1045
_journal_paper_doi 10.3762/bjoc.7.118
_journal_volume 7
_journal_year 2011
_chemical_compound_source 'synthesis as described'
_chemical_formula_moiety 'C14 H10 Br4 O2'
_chemical_formula_sum 'C14 H10 Br4 O2'
_chemical_formula_weight 529.86
_chemical_name_systematic
;
 ?
;
_space_group_IT_number 14
_symmetry_cell_setting monoclinic
_symmetry_space_group_name_Hall '-P 2ybc'
_symmetry_space_group_name_H-M 'P 1 21/c 1'
_atom_sites_solution_hydrogens geom
_atom_sites_solution_primary direct
_atom_sites_solution_secondary difmap
_audit_creation_date 2010-12-10T15:24:45-00:00
_audit_creation_method 'WinGX routine CIF_UPDATE'
_cell_angle_alpha 90.0000(0)
_cell_angle_beta 101.1438(21)
_cell_angle_gamma 90.0000(0)
_cell_formula_units_Z 4
_cell_length_a 7.9547(4)
_cell_length_b 11.9678(4)
_cell_length_c 15.5015(6)
_cell_measurement_reflns_used 0
_cell_measurement_temperature 293(2)
_cell_measurement_theta_max 0
_cell_measurement_theta_min 0
_cell_measurement_wavelength 0.71073
_cell_volume 1447.92(10)
_computing_molecular_graphics 'Ortep-3 for Windows (Farrugia, 1997)'
_computing_publication_material 'WinGX publication routines (Farrugia, 1999)'
_computing_structure_refinement 'SHELXL-97 (Sheldrick, 2008)'
_diffrn_ambient_temperature 293(2)
_diffrn_measured_fraction_theta_full 0.997
_diffrn_measured_fraction_theta_max 0.997
_diffrn_measurement_device
;
RAXIS conversion
;
_diffrn_measurement_method dtprofit.ref
_diffrn_radiation_detector RX
_diffrn_radiation_monochromator graphite
_diffrn_radiation_probe x-ray
_diffrn_radiation_type MoK\a
_diffrn_radiation_wavelength 0.71073
_diffrn_reflns_av_R_equivalents 0.0757
_diffrn_reflns_av_unetI/netI 0.0798
_diffrn_reflns_limit_h_max 9
_diffrn_reflns_limit_h_min -9
_diffrn_reflns_limit_k_max 14
_diffrn_reflns_limit_k_min -14
_diffrn_reflns_limit_l_max 19
_diffrn_reflns_limit_l_min -19
_diffrn_reflns_number 10103
_diffrn_reflns_theta_full 26.42
_diffrn_reflns_theta_max 26.42
_diffrn_reflns_theta_min 2.61
_diffrn_standards_decay_% 3
_diffrn_standards_interval_count 100
_diffrn_standards_number 300
_exptl_absorpt_coefficient_mu 11.113
_exptl_absorpt_correction_T_max 1.0000
_exptl_absorpt_correction_T_min 0.3527
_exptl_absorpt_correction_type multi-scan
_exptl_crystal_colour colourless
_exptl_crystal_density_diffrn 2.43
_exptl_crystal_density_method 'not measured'
_exptl_crystal_description prism
_exptl_crystal_F_000 1000
_exptl_crystal_size_max 0.3
_exptl_crystal_size_mid 0.2
_exptl_crystal_size_min 0.1
_refine_diff_density_max 0.505
_refine_diff_density_min -0.647
_refine_diff_density_rms 0.131
_refine_ls_extinction_method none
_refine_ls_goodness_of_fit_ref 1.217
_refine_ls_hydrogen_treatment constr
_refine_ls_matrix_type full
_refine_ls_number_parameters 183
_refine_ls_number_reflns 2948
_refine_ls_number_restraints 0
_refine_ls_restrained_S_all 1.217
_refine_ls_R_factor_all 0.1022
_refine_ls_R_factor_gt 0.0686
_refine_ls_shift/su_max 0
_refine_ls_shift/su_mean 0
_refine_ls_structure_factor_coef Fsqd
_refine_ls_weighting_details 'calc w=1/[\s^2^(Fo^2^)+(0.0000P)^2^+1.6810P] where P=(Fo^2^+2Fc^2^)/3'
_refine_ls_weighting_scheme calc
_refine_ls_wR_factor_gt 0.0876
_refine_ls_wR_factor_ref 0.0952
_reflns_number_gt 2168
_reflns_number_total 2948
_reflns_threshold_expression >2\s(I)
_cod_data_source_file 1860-5397-7-118-S3.cif
_cod_data_source_block shelxlocakmak-kiymet-k28-yeni
_cod_depositor_comments
;
The following automatic conversions were performed:

'_exptl_absorpt_correction_type' value 'Multi-scan' changed to
'multi-scan' according to
/usr/data/users/saulius/automatic-downloads/retrospective/Beilstein/lib/dictionaries/cif_core.dic
dictionary named 'cif_core.dic' version 2.4.2 from 2011-04-26.

Automatic conversion script
Id: cif_fix_values 2281 2013-09-26 08:29:07Z andrius 
;
_cod_original_sg_symbol_H-M 'P 21/c'
_cod_database_code 4029745

loop_
_symmetry_equiv_pos_as_xyz
'x, y, z'
'-x, y+1/2, -z+1/2'
'-x, -y, -z'
'x, -y-1/2, z-1/2'

loop_
_atom_site_label
_atom_site_type_symbol
_atom_site_fract_x
_atom_site_fract_y
_atom_site_fract_z
_atom_site_U_iso_or_equiv
_atom_site_adp_type
_atom_site_occupancy
_atom_site_symmetry_multiplicity
_atom_site_calc_flag
_atom_site_refinement_flags
Br1 Br 0.86211(11) -0.28455(6) 0.56142(5) 0.0445(2) Uani 1 1 d .
Br2 Br 0.60695(10) 0.23474(6) 0.57879(5) 0.0420(2) Uani 1 1 d .
Br4 Br 0.99085(11) -0.06679(7) 0.86169(5) 0.0481(3) Uani 1 1 d .
Br3 Br 0.58798(14) 0.03545(7) 0.90662(5) 0.0647(3) Uani 1 1 d .
O1 O 0.6131(7) -0.2429(4) 0.7099(3) 0.0481(14) Uani 1 1 d .
H1 H 0.6052 -0.2764 0.6632 0.072 Uiso 1 1 calc R
O2 O 0.7845(8) 0.1452(4) 0.7702(3) 0.0599(17) Uani 1 1 d .
H2O H 0.7629 0.1698 0.8162 0.09 Uiso 1 1 calc R
C9 C 0.7004(8) 0.0196(5) 0.6487(4) 0.0263(16) Uani 1 1 d .
C8 C 0.7547(9) -0.0934(6) 0.6454(4) 0.0304(17) Uani 1 1 d .
C1 C 0.7359(9) 0.0478(6) 0.4980(5) 0.0322(17) Uani 1 1 d .
C6 C 0.7944(9) -0.0643(6) 0.4937(4) 0.0317(17) Uani 1 1 d .
C7 C 0.7970(9) -0.1310(5) 0.5690(5) 0.0304(17) Uani 1 1 d .
C4 C 0.8404(10) -0.0331(7) 0.3461(5) 0.049(2) Uani 1 1 d .
H4 H 0.8752 -0.0597 0.296 0.058 Uiso 1 1 calc R
C3 C 0.7828(10) 0.0766(7) 0.3486(5) 0.047(2) Uani 1 1 d .
H3 H 0.7788 0.1229 0.3001 0.056 Uiso 1 1 calc R
C2 C 0.7320(10) 0.1165(7) 0.4227(5) 0.043(2) Uani 1 1 d .
H2 H 0.6942 0.1899 0.4236 0.052 Uiso 1 1 calc R
C13 C 0.7606(9) -0.1161(5) 0.8083(4) 0.0326(17) Uani 1 1 d .
H13 H 0.7256 -0.1718 0.8477 0.039 Uiso 1 1 calc R
C5 C 0.8457(9) -0.1009(6) 0.4162(5) 0.0347(18) Uani 1 1 d .
H5 H 0.8844 -0.1739 0.4133 0.042 Uiso 1 1 calc R
C11 C 0.6549(10) 0.0676(5) 0.7325(5) 0.0343(18) Uani 1 1 d .
H11 H 0.547 0.1088 0.716 0.041 Uiso 1 1 calc R
C12 C 0.6273(10) -0.0253(6) 0.7952(4) 0.0385(19) Uani 1 1 d .
H12 H 0.5197 -0.0616 0.768 0.046 Uiso 1 1 calc R
C14 C 0.7616(10) -0.1723(6) 0.7231(4) 0.0336(18) Uani 1 1 d .
H14 H 0.8644 -0.219 0.7287 0.04 Uiso 1 1 calc R
C10 C 0.6887(8) 0.0853(5) 0.5758(4) 0.0261(16) Uani 1 1 d .

loop_
_atom_site_aniso_label
_atom_site_aniso_U_11
_atom_site_aniso_U_22
_atom_site_aniso_U_33
_atom_site_aniso_U_23
_atom_site_aniso_U_13
_atom_site_aniso_U_12
Br1 0.0608(6) 0.0294(4) 0.0428(5) -0.0062(4) 0.0088(4) 0.0068(4)
Br2 0.0530(5) 0.0292(4) 0.0446(5) 0.0084(3) 0.0110(4) 0.0069(4)
Br4 0.0486(5) 0.0512(5) 0.0405(5) 0.0013(4) -0.0015(4) -0.0009(4)
Br3 0.1077(8) 0.0553(6) 0.0390(5) 0.0085(4) 0.0336(5) 0.0303(6)
O1 0.065(4) 0.031(3) 0.048(4) -0.001(2) 0.011(3) -0.018(3)
O2 0.104(5) 0.039(3) 0.035(3) -0.011(3) 0.008(3) -0.017(4)
C9 0.023(4) 0.027(4) 0.028(4) 0.000(3) 0.005(3) -0.002(3)
C8 0.029(4) 0.028(4) 0.030(4) -0.004(3) -0.002(3) -0.004(3)
C1 0.025(4) 0.033(4) 0.035(4) -0.001(3) -0.001(3) -0.002(3)
C6 0.031(4) 0.037(4) 0.026(4) -0.006(3) 0.004(3) -0.007(4)
C7 0.032(4) 0.021(4) 0.037(4) -0.004(3) 0.004(3) 0.000(3)
C4 0.055(6) 0.060(6) 0.033(5) -0.018(4) 0.013(4) -0.017(5)
C3 0.050(5) 0.060(6) 0.030(5) 0.003(4) 0.010(4) -0.013(5)
C2 0.044(5) 0.046(5) 0.037(5) 0.003(4) 0.001(4) -0.003(4)
C13 0.047(5) 0.028(4) 0.023(4) 0.004(3) 0.004(3) -0.007(4)
C5 0.042(5) 0.032(4) 0.032(4) -0.006(3) 0.011(4) -0.006(4)
C11 0.046(5) 0.023(4) 0.035(4) 0.007(3) 0.010(4) 0.004(4)
C12 0.050(5) 0.045(5) 0.023(4) 0.000(3) 0.013(4) 0.007(4)
C14 0.038(4) 0.030(4) 0.030(4) 0.004(3) -0.002(3) -0.003(4)
C10 0.025(4) 0.022(4) 0.031(4) 0.006(3) 0.005(3) 0.002(3)

loop_
_atom_type_symbol
_atom_type_description
_atom_type_scat_dispersion_real
_atom_type_scat_dispersion_imag
_atom_type_scat_source
C C 0.0033 0.0016 'International Tables Vol C Tables 4.2.6.8 and 6.1.1.4'
H H 0 0 'International Tables Vol C Tables 4.2.6.8 and 6.1.1.4'
O O 0.0106 0.006 'International Tables Vol C Tables 4.2.6.8 and 6.1.1.4'
Br Br -0.2901 2.4595 'International Tables Vol C Tables 4.2.6.8 and 6.1.1.4'

loop_
_geom_angle_atom_site_label_1
_geom_angle_atom_site_label_2
_geom_angle_atom_site_label_3
_geom_angle
C14 O1 H1 109.5
C11 O2 H2O 109.5
C10 C9 C8 119.3(6)
C10 C9 C11 119.9(6)
C8 C9 C11 120.8(6)
C7 C8 C9 118.2(6)
C7 C8 C14 120.2(6)
C9 C8 C14 121.6(6)
C10 C1 C2 123.6(7)
C10 C1 C6 119.0(6)
C2 C1 C6 117.4(7)
C7 C6 C5 124.6(7)
C7 C6 C1 116.5(6)
C5 C6 C1 118.8(6)
C8 C7 C6 124.2(6)
C8 C7 Br1 118.9(5)
C6 C7 Br1 116.9(5)
C5 C4 C3 120.2(7)
C5 C4 H4 119.9
C3 C4 H4 119.9
C2 C3 C4 120.1(7)
C2 C3 H3 119.9
C4 C3 H3 119.9
C3 C2 C1 121.4(8)
C3 C2 H2 119.3
C1 C2 H2 119.3
C14 C13 C12 109.4(6)
C14 C13 Br4 110.4(5)
C12 C13 Br4 114.7(5)
C14 C13 H13 107.3
C12 C13 H13 107.3
Br4 C13 H13 107.3
C4 C5 C6 122.0(7)
C4 C5 H5 119
C6 C5 H5 119
O2 C11 C12 113.3(6)
O2 C11 C9 108.8(6)
C12 C11 C9 110.9(5)
O2 C11 H11 107.9
C12 C11 H11 107.9
C9 C11 H11 107.9
C13 C12 C11 115.4(6)
C13 C12 Br3 112.3(5)
C11 C12 Br3 111.2(5)
C13 C12 H12 105.7
C11 C12 H12 105.7
Br3 C12 H12 105.7
O1 C14 C13 104.3(6)
O1 C14 C8 110.5(5)
C13 C14 C8 114.7(6)
O1 C14 H14 109.1
C13 C14 H14 109.1
C8 C14 H14 109.1
C9 C10 C1 122.7(6)
C9 C10 Br2 119.3(5)
C1 C10 Br2 118.0(5)

loop_
_geom_bond_atom_site_label_1
_geom_bond_atom_site_label_2
_geom_bond_distance
Br1 C7 1.919(6)
Br2 C10 1.906(6)
Br4 C13 1.950(7)
Br3 C12 1.953(7)
O1 C14 1.435(8)
O1 H1 0.82
O2 C11 1.426(8)
O2 H2O 0.82
C9 C10 1.366(9)
C9 C8 1.423(9)
C9 C11 1.526(9)
C8 C7 1.367(9)
C8 C14 1.523(9)
C1 C10 1.404(9)
C1 C2 1.423(10)
C1 C6 1.426(9)
C6 C7 1.411(9)
C6 C5 1.412(9)
C4 C5 1.350(10)
C4 C3 1.393(11)
C4 H4 0.93
C3 C2 1.374(10)
C3 H3 0.93
C2 H2 0.93
C13 C14 1.484(9)
C13 C12 1.505(9)
C13 H13 0.98
C5 H5 0.93
C11 C12 1.521(9)
C11 H11 0.98
C12 H12 0.98
C14 H14 0.98

loop_
_geom_torsion_atom_site_label_1
_geom_torsion_atom_site_label_2
_geom_torsion_atom_site_label_3
_geom_torsion_atom_site_label_4
_geom_torsion
C10 C9 C8 C7 1.4(10)
C11 C9 C8 C7 -178.7(6)
C10 C9 C8 C14 -176.9(6)
C11 C9 C8 C14 3.0(10)
C10 C1 C6 C7 1.2(9)
C2 C1 C6 C7 -179.9(6)
C10 C1 C6 C5 -178.5(6)
C2 C1 C6 C5 0.4(10)
C9 C8 C7 C6 1.6(10)
C14 C8 C7 C6 180.0(6)
C9 C8 C7 Br1 -177.6(5)
C14 C8 C7 Br1 0.7(9)
C5 C6 C7 C8 176.8(7)
C1 C6 C7 C8 -3.0(10)
C5 C6 C7 Br1 -4.0(9)
C1 C6 C7 Br1 176.3(5)
C5 C4 C3 C2 0.3(12)
C4 C3 C2 C1 -0.2(12)
C10 C1 C2 C3 178.7(7)
C6 C1 C2 C3 -0.1(11)
C3 C4 C5 C6 -0.1(12)
C7 C6 C5 C4 180.0(7)
C1 C6 C5 C4 -0.3(11)
C10 C9 C11 O2 -70.9(8)
C8 C9 C11 O2 109.2(7)
C10 C9 C11 C12 163.8(6)
C8 C9 C11 C12 -16.1(9)
C14 C13 C12 C11 -61.4(8)
Br4 C13 C12 C11 63.3(7)
C14 C13 C12 Br3 169.8(5)
Br4 C13 C12 Br3 -65.5(6)
O2 C11 C12 C13 -76.8(8)
C9 C11 C12 C13 45.9(8)
O2 C11 C12 Br3 52.5(7)
C9 C11 C12 Br3 175.2(5)
C12 C13 C14 O1 -76.4(7)
Br4 C13 C14 O1 156.5(4)
C12 C13 C14 C8 44.6(8)
Br4 C13 C14 C8 -82.6(7)
C7 C8 C14 O1 -78.7(8)
C9 C8 C14 O1 99.6(7)
C7 C8 C14 C13 163.8(6)
C9 C8 C14 C13 -17.9(10)
C8 C9 C10 C1 -3.1(10)
C11 C9 C10 C1 177.0(6)
C8 C9 C10 Br2 177.5(5)
C11 C9 C10 Br2 -2.4(9)
C2 C1 C10 C9 -177.1(7)
C6 C1 C10 C9 1.7(10)
C2 C1 C10 Br2 2.4(9)
C6 C1 C10 Br2 -178.8(5)
